data_1568824
loop_
_publ_author_name
'Abdul Manan, Mohd Abdul Fatah'
'Cordes, David B.'
'Slawin, Alexandra M. Z.'
'O'Hagan, David'

_publ_section_title
;
 [3-Methoxy-5-(methoxycarbonyl)isoxazol-4-yl](4-methoxyphenyl)iodonium
 2,2,2-trifluoroacetate
;
_journal_coeditor_code TK4090
_journal_issue 4
_journal_name_full IUCrData
_journal_paper_doi 10.1107/S2414314623003000
_journal_volume 8
_journal_year 2023
_chemical_formula_iupac 'C13 H13 I1 N1 O5 +, C2 F3 O2 -'
_chemical_formula_moiety 'C13 H13 I1 N1 O5 +, C2 F3 O2 -'
_chemical_formula_sum 'C15 H13 F3 I N O7'
_chemical_formula_weight 503.17
_chemical_name_systematic
;
[3-Methoxy-5-(methoxycarbonyl)isoxazol-4-yl](4-methoxyphenyl)iodonium
2,2,2-trifluoroacetate
;
_space_group_crystal_system triclinic
_space_group_IT_number 2
_space_group_name_Hall '-P 1'
_space_group_name_H-M_alt 'P -1'
_atom_sites_solution_hydrogens geom
_atom_sites_solution_primary direct
_atom_sites_solution_secondary difmap
_cell_angle_alpha 113.913(5)
_cell_angle_beta 97.392(4)
_cell_angle_gamma 98.975(5)
_cell_formula_units_Z 2
_cell_length_a 8.436(2)
_cell_length_b 10.750(3)
_cell_length_c 11.338(3)
_cell_measurement_reflns_used 1722
_cell_measurement_temperature 173
_cell_measurement_theta_max 25.30
_cell_measurement_theta_min 2.00
_cell_volume 907.2(4)
_computing_cell_refinement
;
CrystalClear (Rigaku, 2014)
;
_computing_data_collection
;
CrystalClear (Rigaku, 2014)
;
_computing_data_reduction
;
CrystalClear (Rigaku, 2014)
;
_computing_molecular_graphics
;
Olex2 (Dolomanov <i>et al.</i>,  2009) and Mercury (Macrae <i>et
al.</i>,  2020)
;
_computing_publication_material
;
CrystalStructure (Rigaku, 2018), enCIFer (Allen <i>et al.</i>,
2004)
and
publCIF (Westrip, 2010)
;
_computing_structure_refinement
;
<i>SHELXL2018/3</i> (Sheldrick, 2015)
;
_computing_structure_solution
;
<i>DIRDIF99</i> (Beurskens <i>et al.</i>,  1999)
;
_diffrn_ambient_temperature 173
_diffrn_detector 'hybrid photon counting detector'
_diffrn_detector_area_resol_mean 5.814
_diffrn_measured_fraction_theta_full 0.989
_diffrn_measured_fraction_theta_max 0.987
_diffrn_measurement_device 'AFC10: Fixed \c 3 circle'
_diffrn_measurement_device_type 'Rigaku XtaLAB P200'
_diffrn_measurement_method \w
_diffrn_measurement_specimen_support Loop
_diffrn_radiation_monochromator 'Rigaku Osmic Confocal Optical System'
_diffrn_radiation_probe x-ray
_diffrn_radiation_type 'Mo K\a'
_diffrn_radiation_wavelength 0.71073
_diffrn_reflns_av_R_equivalents 0.0528
_diffrn_reflns_av_unetI/netI 0.0591
_diffrn_reflns_limit_h_max 10
_diffrn_reflns_limit_h_min -10
_diffrn_reflns_limit_k_max 12
_diffrn_reflns_limit_k_min -12
_diffrn_reflns_limit_l_max 13
_diffrn_reflns_limit_l_min -13
_diffrn_reflns_number 11079
_diffrn_reflns_theta_full 25.242
_diffrn_reflns_theta_max 25.356
_diffrn_reflns_theta_min 2.011
_diffrn_source 'Rotating Anode'
_diffrn_standards_number 0
_exptl_absorpt_coefficient_mu 1.833
_exptl_absorpt_correction_T_max 0.982
_exptl_absorpt_correction_T_min 0.862
_exptl_absorpt_correction_type multi-scan
_exptl_absorpt_process_details
;
(CrystalClear; Rigaku, 2014)
;
_exptl_crystal_colour colourless
_exptl_crystal_density_diffrn 1.842
_exptl_crystal_density_method 'not measured'
_exptl_crystal_description plate
_exptl_crystal_F_000 492.00
_exptl_crystal_size_max 0.160
_exptl_crystal_size_mid 0.030
_exptl_crystal_size_min 0.010
_refine_diff_density_max 1.485
_refine_diff_density_min -0.647
_refine_ls_extinction_method none
_refine_ls_goodness_of_fit_ref 1.042
_refine_ls_hydrogen_treatment constr
_refine_ls_number_parameters 246
_refine_ls_number_reflns 3270
_refine_ls_number_restraints 0
_refine_ls_restrained_S_all 1.042
_refine_ls_R_factor_all 0.0925
_refine_ls_R_factor_gt 0.0601
_refine_ls_shift/su_max 0.000
_refine_ls_shift/su_mean 0.000
_refine_ls_structure_factor_coef Fsqd
_refine_ls_weighting_details 'w = 1/[\s^2^(Fo^2^)+(0.0635P)^2^+4.1326P] where P=(Fo^2^+2Fc^2^)/3'
_refine_ls_weighting_scheme calc
_refine_ls_wR_factor_gt 0.1307
_refine_ls_wR_factor_ref 0.1445
_reflns_number_gt 2423
_reflns_number_total 3270
_reflns_threshold_expression F^2^>2.0\s(F^2^)
_cod_data_source_file tk4090.cif
_cod_data_source_block I
_cod_database_code 1568824
_shelx_space_group_comment
;
The symmetry employed for this shelxl refinement is uniquely defined
by the following loop, which should always be used as a source of
symmetry information in preference to the above space-group names.
They are only intended as comments.
;

loop_
_space_group_symop_id
_space_group_symop_operation_xyz
1 +X,+Y,+Z
2 -X,-Y,-Z

loop_
_atom_site_type_symbol
_atom_site_label
_atom_site_fract_x
_atom_site_fract_y
_atom_site_fract_z
_atom_site_U_iso_or_equiv
_atom_site_adp_type
_atom_site_calc_flag
_atom_site_occupancy
_atom_site_disorder_assembly
_atom_site_disorder_group
I I4 0.20970(6) 0.42981(5) 0.12013(5) 0.0509(2) Uani d 1 . .
F F16 0.2459(9) 0.9270(9) 0.2807(8) 0.152(4) Uani d 1 . .
F F17 0.0378(8) 0.9854(6) 0.3427(6) 0.111(3) Uani d 1 . .
F F18 0.1490(12) 0.8548(8) 0.4008(6) 0.136(3) Uani d 1 . .
O O1 0.4332(8) 0.6834(6) 0.5238(5) 0.0632(16) Uani d 1 . .
O O3 0.5054(8) 0.7371(7) 0.2570(7) 0.0717(18) Uani d 1 . .
O O6 0.1162(9) 0.3812(7) 0.3838(7) 0.0777(19) Uani d 1 . .
O O7 0.2682(9) 0.4996(8) 0.5853(7) 0.081(2) Uani d 1 . .
O O12 0.7116(10) 0.0695(8) 0.1381(8) 0.094(2) Uani d 1 . .
O O17 -0.0913(8) 0.7775(6) 0.1053(6) 0.076(2) Uani d 1 . .
O O18 0.0342(9) 0.6423(7) 0.1656(7) 0.086(2) Uani d 1 . .
N N2 0.5171(10) 0.7647(9) 0.4715(8) 0.074(2) Uani d 1 . .
C C3 0.4577(11) 0.6993(9) 0.3442(9) 0.061(3) Uani d 1 . .
C C4 0.3342(10) 0.5742(9) 0.3109(8) 0.057(2) Uani d 1 . .
C C5 0.3256(11) 0.5714(10) 0.4265(9) 0.064(2) Uani d 1 . .
C C6 0.2232(12) 0.4716(11) 0.4574(9) 0.064(3) Uani d 1 . .
C C7 0.1665(14) 0.4074(13) 0.6255(13) 0.095(4) Uani d 1 . .
H H7A 0.165550 0.309983 0.568918 0.143 Uiso calc 1 . .
H H7B 0.054106 0.421058 0.616962 0.143 Uiso calc 1 . .
H H7C 0.211381 0.429339 0.717581 0.143 Uiso calc 1 . .
C C8 0.6252(12) 0.8788(11) 0.3162(11) 0.084(3) Uani d 1 . .
H H8A 0.723922 0.876368 0.370487 0.126 Uiso calc 1 . .
H H8B 0.573436 0.950570 0.371279 0.126 Uiso calc 1 . .
H H8C 0.655593 0.900916 0.245180 0.126 Uiso calc 1 . .
C C9 0.3799(11) 0.3064(9) 0.1113(8) 0.055(2) Uani d 1 . .
C C10 0.3599(15) 0.2162(11) 0.1705(9) 0.080(3) Uani d 1 . .
H H10 0.267985 0.210169 0.209962 0.096 Uiso calc 1 . .
C C11 0.4686(15) 0.1368(12) 0.1732(10) 0.083(3) Uani d 1 . .
H H11 0.447999 0.068052 0.205282 0.099 Uiso calc 1 . .
C C12 0.5986(13) 0.1563(11) 0.1318(11) 0.070(3) Uani d 1 . .
C C13 0.6360(12) 0.2401(12) 0.0699(11) 0.090(4) Uani d 1 . .
H H13 0.733464 0.245200 0.036741 0.108 Uiso calc 1 . .
C C14 0.5113(13) 0.3240(11) 0.0579(10) 0.077(3) Uani d 1 . .
H H14 0.524458 0.384409 0.015910 0.093 Uiso calc 1 . .
C C15 0.8561(13) 0.1021(16) 0.1053(14) 0.137(7) Uani d 1 . .
H H15A 0.925082 0.038937 0.112025 0.206 Uiso calc 1 . .
H H15B 0.835017 0.092238 0.014517 0.206 Uiso calc 1 . .
H H15C 0.912545 0.198818 0.165580 0.206 Uiso calc 1 . .
C C16 0.1083(10) 0.8821(9) 0.3002(8) 0.056(2) Uani d 1 . .
C C17 0.0083(9) 0.7542(9) 0.1774(8) 0.049(2) Uani d 1 . .

loop_
_atom_site_aniso_label
_atom_site_aniso_U_11
_atom_site_aniso_U_22
_atom_site_aniso_U_33
_atom_site_aniso_U_12
_atom_site_aniso_U_13
_atom_site_aniso_U_23
I4 0.0529(4) 0.0449(3) 0.0430(3) 0.0166(2) -0.0062(2) 0.0102(2)
F16 0.085(5) 0.135(7) 0.130(7) -0.041(5) 0.028(5) -0.023(5)
F17 0.099(5) 0.068(4) 0.098(5) 0.038(4) -0.031(4) -0.021(3)
F18 0.212(9) 0.098(5) 0.057(4) 0.025(5) -0.042(5) 0.017(4)
O1 0.067(4) 0.062(4) 0.040(3) 0.014(3) -0.004(3) 0.007(3)
O3 0.069(4) 0.068(4) 0.077(5) 0.009(3) 0.009(4) 0.035(4)
O6 0.075(5) 0.071(5) 0.073(4) -0.005(4) 0.003(4) 0.029(4)
O7 0.080(5) 0.101(5) 0.063(4) 0.023(4) 0.009(4) 0.037(4)
O12 0.105(6) 0.095(6) 0.093(5) 0.038(5) 0.019(5) 0.047(5)
O17 0.089(5) 0.054(4) 0.060(4) 0.020(3) -0.024(3) 0.011(3)
O18 0.096(5) 0.057(4) 0.083(5) 0.032(4) -0.019(4) 0.013(4)
N2 0.070(5) 0.067(5) 0.068(5) 0.006(4) -0.002(4) 0.019(5)
C3 0.052(5) 0.046(5) 0.054(5) 0.012(4) -0.015(4) -0.002(4)
C4 0.057(5) 0.060(6) 0.045(5) 0.027(5) 0.000(4) 0.011(4)
C5 0.056(5) 0.065(6) 0.055(5) 0.019(5) 0.002(4) 0.013(5)
C6 0.058(6) 0.069(7) 0.057(6) 0.027(5) -0.002(5) 0.021(5)
C7 0.078(8) 0.118(10) 0.118(10) 0.029(7) 0.036(7) 0.073(9)
C8 0.065(6) 0.067(7) 0.091(8) -0.002(5) -0.010(5) 0.020(6)
C9 0.059(5) 0.051(5) 0.043(4) 0.023(4) -0.006(4) 0.010(4)
C10 0.115(9) 0.073(7) 0.051(5) 0.054(6) 0.009(5) 0.016(5)
C11 0.099(9) 0.090(8) 0.062(6) 0.044(7) 0.016(6) 0.028(6)
C12 0.057(6) 0.083(7) 0.079(7) 0.012(5) 0.002(5) 0.051(6)
C13 0.055(6) 0.083(8) 0.078(7) 0.000(6) 0.025(5) -0.015(6)
C14 0.074(7) 0.060(6) 0.079(7) 0.014(5) 0.025(6) 0.010(5)
C15 0.042(6) 0.154(13) 0.122(11) -0.036(7) 0.039(7) -0.018(9)
C16 0.043(5) 0.057(6) 0.051(5) 0.008(4) -0.003(4) 0.013(4)
C17 0.043(4) 0.048(5) 0.047(5) 0.018(4) 0.005(4) 0.012(4)

loop_
_atom_type_symbol
_atom_type_description
_atom_type_scat_dispersion_real
_atom_type_scat_dispersion_imag
_atom_type_scat_source
C C 0.0033 0.0016 'International Tables for Crystallography (Vol. C, Tables 4.2.6.8 and 6.1.1.4)'
H H 0.0000 0.0000 'International Tables for Crystallography (Vol. C, Tables 4.2.6.8 and 6.1.1.4)'
F F 0.0171 0.0103 'International Tables for Crystallography (Vol. C, Tables 4.2.6.8 and 6.1.1.4)'
I I -0.4742 1.8119 'International Tables for Crystallography (Vol. C, Tables 4.2.6.8 and 6.1.1.4)'
N N 0.0061 0.0033 'International Tables for Crystallography (Vol. C, Tables 4.2.6.8 and 6.1.1.4)'
O O 0.0106 0.0060 'International Tables for Crystallography (Vol. C, Tables 4.2.6.8 and 6.1.1.4)'

loop_
_geom_angle_atom_site_label_1
_geom_angle_atom_site_label_2
_geom_angle_atom_site_label_3
_geom_angle_site_symmetry_1
_geom_angle_site_symmetry_3
_geom_angle
_geom_angle_publ_flag
C9 I4 C4 . . 90.8(3) ?
C5 O1 N2 . . 110.3(7) ?
C3 O3 C8 . . 113.8(8) ?
C6 O7 C7 . . 114.1(9) ?
C15 O12 C12 . . 114.6(11) ?
C3 N2 O1 . . 104.8(8) ?
O3 C3 N2 . . 125.4(9) ?
O3 C3 C4 . . 123.4(8) ?
N2 C3 C4 . . 111.1(10) ?
C5 C4 C3 . . 104.5(8) ?
C5 C4 I4 . . 129.6(8) ?
C3 C4 I4 . . 125.8(7) ?
C4 C5 O1 . . 109.2(9) ?
C4 C5 C6 . . 130.6(9) ?
O1 C5 C6 . . 120.2(9) ?
O6 C6 O7 . . 123.9(10) ?
O6 C6 C5 . . 125.4(9) ?
O7 C6 C5 . . 110.8(9) ?
O7 C7 H7A . . 109.5 ?
O7 C7 H7B . . 109.5 ?
H7A C7 H7B . . 109.5 ?
O7 C7 H7C . . 109.5 ?
H7A C7 H7C . . 109.5 ?
H7B C7 H7C . . 109.5 ?
O3 C8 H8A . . 109.5 ?
O3 C8 H8B . . 109.5 ?
H8A C8 H8B . . 109.5 ?
O3 C8 H8C . . 109.5 ?
H8A C8 H8C . . 109.5 ?
H8B C8 H8C . . 109.5 ?
C14 C9 C10 . . 122.3(9) ?
C14 C9 I4 . . 119.7(7) ?
C10 C9 I4 . . 117.9(7) ?
C11 C10 C9 . . 121.3(11) ?
C11 C10 H10 . . 119.3 ?
C9 C10 H10 . . 119.3 ?
C12 C11 C10 . . 118.4(12) ?
C12 C11 H11 . . 120.8 ?
C10 C11 H11 . . 120.8 ?
C11 C12 C13 . . 127.0(11) ?
C11 C12 O12 . . 116.1(10) ?
C13 C12 O12 . . 116.5(10) ?
C12 C13 C14 . . 115.5(9) ?
C12 C13 H13 . . 122.2 ?
C14 C13 H13 . . 122.2 ?
C9 C14 C13 . . 115.1(10) ?
C9 C14 H14 . . 122.5 ?
C13 C14 H14 . . 122.5 ?
O12 C15 H15A . . 109.5 ?
O12 C15 H15B . . 109.5 ?
H15A C15 H15B . . 109.5 ?
O12 C15 H15C . . 109.5 ?
H15A C15 H15C . . 109.5 ?
H15B C15 H15C . . 109.5 ?
F16 C16 F17 . . 107.8(9) ?
F16 C16 F18 . . 103.2(9) ?
F17 C16 F18 . . 105.7(8) ?
F16 C16 C17 . . 110.8(8) ?
F17 C16 C17 . . 115.2(7) ?
F18 C16 C17 . . 113.2(8) ?
O18 C17 O17 . . 128.3(8) ?
O18 C17 C16 . . 116.1(7) ?
O17 C17 C16 . . 115.6(7) ?

loop_
_geom_bond_atom_site_label_1
_geom_bond_atom_site_label_2
_geom_bond_site_symmetry_2
_geom_bond_distance
_geom_bond_publ_flag
I4 C9 . 2.087(8) ?
I4 C4 . 2.092(8) ?
F16 C16 . 1.268(11) ?
F17 C16 . 1.290(10) ?
F18 C16 . 1.307(11) ?
O1 C5 . 1.347(10) ?
O1 N2 . 1.397(10) ?
O3 C3 . 1.297(12) ?
O3 C8 . 1.520(11) ?
O6 C6 . 1.154(11) ?
O7 C6 . 1.344(11) ?
O7 C7 . 1.459(13) ?
O12 C15 . 1.355(12) ?
O12 C12 . 1.449(12) ?
O17 C17 . 1.221(9) ?
O18 C17 . 1.214(10) ?
N2 C3 . 1.308(12) ?
C3 C4 . 1.445(13) ?
C4 C5 . 1.334(13) ?
C5 C6 . 1.453(14) ?
C7 H7A . 0.9800 ?
C7 H7B . 0.9800 ?
C7 H7C . 0.9800 ?
C8 H8A . 0.9800 ?
C8 H8B . 0.9800 ?
C8 H8C . 0.9800 ?
C9 C14 . 1.353(13) ?
C9 C10 . 1.388(14) ?
C10 C11 . 1.353(14) ?
C10 H10 . 0.9500 ?
C11 C12 . 1.268(15) ?
C11 H11 . 0.9500 ?
C12 C13 . 1.374(15) ?
C13 C14 . 1.515(16) ?
C13 H13 . 0.9500 ?
C14 H14 . 0.9500 ?
C15 H15A . 0.9800 ?
C15 H15B . 0.9800 ?
C15 H15C . 0.9800 ?
C16 C17 . 1.524(11) ?

loop_
_geom_hbond_atom_site_label_D
_geom_hbond_atom_site_label_H
_geom_hbond_atom_site_label_A
_geom_hbond_site_symmetry_A
_geom_hbond_distance_DH
_geom_hbond_distance_HA
_geom_hbond_distance_DA
_geom_hbond_angle_DHA
_geom_hbond_publ_flag
C8 H8C O12 1_565 0.98 2.58 3.475(14) 152 yes
C11 H11 F16 1_545 0.95 2.56 3.405(17) 148 yes
C15 H15C O6 1_655 0.98 2.62 3.503(14) 151 yes

loop_
_geom_torsion_atom_site_label_1
_geom_torsion_atom_site_label_2
_geom_torsion_atom_site_label_3
_geom_torsion_atom_site_label_4
_geom_torsion_site_symmetry_1
_geom_torsion_site_symmetry_2
_geom_torsion_site_symmetry_3
_geom_torsion_site_symmetry_4
_geom_torsion
_geom_torsion_publ_flag
C5 O1 N2 C3 . . . . 0.0(9) ?
C8 O3 C3 N2 . . . . -7.7(13) ?
C8 O3 C3 C4 . . . . 174.8(8) ?
O1 N2 C3 O3 . . . . -177.8(8) ?
O1 N2 C3 C4 . . . . -0.1(10) ?
O3 C3 C4 C5 . . . . 177.9(8) ?
N2 C3 C4 C5 . . . . 0.1(10) ?
O3 C3 C4 I4 . . . . 0.4(12) ?
N2 C3 C4 I4 . . . . -177.4(6) ?
C3 C4 C5 O1 . . . . -0.1(10) ?
I4 C4 C5 O1 . . . . 177.3(5) ?
C3 C4 C5 C6 . . . . 179.6(9) ?
I4 C4 C5 C6 . . . . -3.0(15) ?
N2 O1 C5 C4 . . . . 0.1(10) ?
N2 O1 C5 C6 . . . . -179.7(8) ?
C7 O7 C6 O6 . . . . -1.6(14) ?
C7 O7 C6 C5 . . . . 177.5(8) ?
C4 C5 C6 O6 . . . . -8.3(16) ?
O1 C5 C6 O6 . . . . 171.4(9) ?
C4 C5 C6 O7 . . . . 172.5(9) ?
O1 C5 C6 O7 . . . . -7.7(11) ?
C14 C9 C10 C11 . . . . -2.6(15) ?
I4 C9 C10 C11 . . . . -177.5(8) ?
C9 C10 C11 C12 . . . . 6.9(16) ?
C10 C11 C12 C13 . . . . -7.7(18) ?
C10 C11 C12 O12 . . . . 179.4(9) ?
C15 O12 C12 C11 . . . . -173.9(10) ?
C15 O12 C12 C13 . . . . 12.4(14) ?
C11 C12 C13 C14 . . . . 3.9(17) ?
O12 C12 C13 C14 . . . . 176.8(8) ?
C10 C9 C14 C13 . . . . -1.1(13) ?
I4 C9 C14 C13 . . . . 173.7(6) ?
C12 C13 C14 C9 . . . . 0.7(13) ?
F16 C16 C17 O18 . . . . 86.1(11) ?
F17 C16 C17 O18 . . . . -151.2(9) ?
F18 C16 C17 O18 . . . . -29.4(12) ?
F16 C16 C17 O17 . . . . -96.1(11) ?
F17 C16 C17 O17 . . . . 26.7(12) ?
F18 C16 C17 O17 . . . . 148.5(9) ?
